data_7129030
loop_
_publ_author_name
'Frenette, Brandon L.'
'Oma\~na, Alvaro A'
'Ferguson, Michael J.'
'Zhou, Yuqiao'
'Rivard, Eric'

_publ_section_title
;
 Access to adducts of parent iminoborane isomers, HBNH and
 NBH<sub>2</sub>, using frustrated Lewis pair chelation.
;
_journal_issue 83
_journal_name_full 'Chemical communications (Cambridge, England)'
_journal_page_first 10895
_journal_page_last 10898
_journal_paper_doi 10.1039/d1cc04923b
_journal_volume 57
_journal_year 2021
_chemical_formula_moiety 'C48 H80 B2 Li2 N2 P2, 1.5(C6 H14)'
_chemical_formula_sum 'C57 H101 B2 Li2 N2 P2'
_chemical_formula_weight 911.83
_chemical_name_common '[PB(NLi)2]'
_chemical_properties_physical Air-sensitive,Moisture-sensitive
_space_group_crystal_system triclinic
_space_group_IT_number 2
_space_group_name_Hall '-P 1'
_space_group_name_H-M_alt 'P -1'
_atom_sites_solution_hydrogens geom
_atom_sites_solution_primary dual
_audit_creation_method SHELXL-2018/3
_audit_update_record
;
2021-09-18 deposited with the CCDC.	2021-09-22 downloaded from the CCDC.
;
_cell_angle_alpha 68.428(2)
_cell_angle_beta 75.826(2)
_cell_angle_gamma 77.713(2)
_cell_formula_units_Z 2
_cell_length_a 10.7171(3)
_cell_length_b 16.7686(5)
_cell_length_c 17.2773(6)
_cell_measurement_reflns_used 6603
_cell_measurement_temperature 193(2)
_cell_measurement_theta_max 70.19
_cell_measurement_theta_min 2.80
_cell_volume 2773.46(15)
_computing_cell_refinement 'Bruker SAINT'
_computing_data_collection 'Bruker APEX2'
_computing_data_reduction 'Bruker SAINT'
_computing_molecular_graphics 'Bruker SHELXTL'
_computing_publication_material 'Bruker SHELXTL'
_computing_structure_refinement 'SHELXL-2018/3 (Sheldrick, 2018)'
_computing_structure_solution 'SHELXT-2014/5 (Sheldrick, 2015)'
_diffrn_ambient_temperature 193(2)
_diffrn_measured_fraction_theta_full 0.965
_diffrn_measured_fraction_theta_max 0.957
_diffrn_measurement_device_type 'Bruker APEX-II CCD'
_diffrn_measurement_method '\f and \w scans'
_diffrn_radiation_type CuK\a
_diffrn_radiation_wavelength 1.54178
_diffrn_reflns_av_unetI/netI 0.0763
_diffrn_reflns_Laue_measured_fraction_full 0.965
_diffrn_reflns_Laue_measured_fraction_max 0.957
_diffrn_reflns_limit_h_max 13
_diffrn_reflns_limit_h_min -12
_diffrn_reflns_limit_k_max 20
_diffrn_reflns_limit_k_min -18
_diffrn_reflns_limit_l_max 21
_diffrn_reflns_limit_l_min 0
_diffrn_reflns_number 10288
_diffrn_reflns_point_group_measured_fraction_full 0.965
_diffrn_reflns_point_group_measured_fraction_max 0.957
_diffrn_reflns_theta_full 67.679
_diffrn_reflns_theta_max 70.421
_diffrn_reflns_theta_min 2.798
_exptl_absorpt_coefficient_mu 0.966
_exptl_absorpt_correction_T_max 0.864356
_exptl_absorpt_correction_T_min 0.627958
_exptl_absorpt_correction_type multi-scan
_exptl_absorpt_process_details
; 
 TWINABS 2012/1: Bruker AXS Inc., Madison, Wisconsin, USA 
;
_exptl_crystal_colour colourless
_exptl_crystal_density_diffrn 1.092
_exptl_crystal_description rod
_exptl_crystal_F_000 1006
_exptl_crystal_recrystallization_method 'Re-crystallisation from solvent: hexanes at -40C'
_exptl_crystal_size_max 0.432
_exptl_crystal_size_mid 0.095
_exptl_crystal_size_min 0.040
_refine_diff_density_max 0.602
_refine_diff_density_min -0.826
_refine_diff_density_rms 0.066
_refine_ls_extinction_method none
_refine_ls_goodness_of_fit_ref 1.071
_refine_ls_hydrogen_treatment constr
_refine_ls_matrix_type full
_refine_ls_number_parameters 530
_refine_ls_number_reflns 10288
_refine_ls_number_restraints 49
_refine_ls_restrained_S_all 1.071
_refine_ls_R_factor_all 0.0987
_refine_ls_R_factor_gt 0.0765
_refine_ls_shift/su_max 0.000
_refine_ls_shift/su_mean 0.000
_refine_ls_structure_factor_coef Fsqd
_refine_ls_weighting_details 'w=1/[\s^2^(Fo^2^)+(0.1239P)^2^+1.1647P] where P=(Fo^2^+2Fc^2^)/3'
_refine_ls_weighting_scheme calc
_refine_ls_wR_factor_gt 0.2004
_refine_ls_wR_factor_ref 0.2176
_reflns_Friedel_coverage 0.000
_reflns_number_gt 7944
_reflns_number_total 10288
_reflns_threshold_expression 'I > 2\s(I)'
_cod_data_source_file d1cc04923b2.cif
_cod_data_source_block '[PB(NLi)]2'
_cod_depositor_comments 'Adding full bibliography for 7129027--7129035.cif.'
_cod_original_cell_volume 2773.46(16)
_cod_database_code 7129030
_shelx_shelxl_version_number 2018/3
_shelx_space_group_comment
; 
The symmetry employed for this shelxl refinement is uniquely defined 
by the following loop, which should always be used as a source of 
symmetry information in preference to the above space-group names. 
They are only intended as comments. 
;
_shelx_estimated_absorpt_t_min 0.680
_shelx_estimated_absorpt_t_max 0.962

loop_
_space_group_symop_operation_xyz
'x, y, z'
'-x, -y, -z'

loop_
_atom_site_label
_atom_site_type_symbol
_atom_site_fract_x
_atom_site_fract_y
_atom_site_fract_z
_atom_site_U_iso_or_equiv
_atom_site_adp_type
_atom_site_occupancy
_atom_site_site_symmetry_order
_atom_site_calc_flag
_atom_site_refinement_flags_posn
_atom_site_refinement_flags_adp
_atom_site_refinement_flags_occupancy
_atom_site_disorder_assembly
_atom_site_disorder_group
P1 P 0.10400(9) 0.47903(6) 0.28203(6) 0.0278(2) Uani 1 1 d . . . . .
P2 P 0.52204(9) 0.17225(6) 0.27090(6) 0.0298(2) Uani 1 1 d . . . . .
N1 N 0.2428(3) 0.42201(19) 0.27811(18) 0.0249(6) Uani 1 1 d . . . . .
N2 N 0.3835(3) 0.22952(19) 0.27499(19) 0.0265(7) Uani 1 1 d . . . . .
C1 C 0.1308(4) 0.5669(3) 0.3094(2) 0.0303(8) Uani 1 1 d . . . . .
C2 C 0.2616(4) 0.5536(2) 0.3165(2) 0.0275(8) Uani 1 1 d . . . . .
C3 C 0.3024(4) 0.6174(2) 0.3359(2) 0.0350(9) Uani 1 1 d . . . . .
H3 H 0.390623 0.611899 0.340420 0.042 Uiso 1 1 calc R U . . .
C4 C 0.2178(5) 0.6874(3) 0.3485(3) 0.0442(11) Uani 1 1 d . . . . .
H4 H 0.248528 0.729347 0.361404 0.053 Uiso 1 1 calc R U . . .
C5 C 0.0873(5) 0.6978(3) 0.3427(3) 0.0484(12) Uani 1 1 d . . . . .
H5 H 0.029170 0.745910 0.352594 0.058 Uiso 1 1 calc R U . . .
C6 C 0.0432(4) 0.6373(3) 0.3224(3) 0.0421(10) Uani 1 1 d . . . . .
H6 H -0.045036 0.643596 0.317474 0.051 Uiso 1 1 calc R U . . .
C11 C 0.0411(4) 0.5218(3) 0.1831(3) 0.0453(11) Uani 1 1 d . . . . .
H11 H 0.022476 0.471338 0.172259 0.054 Uiso 1 1 calc R U . . .
C12 C 0.1434(5) 0.5640(4) 0.1094(3) 0.0596(14) Uani 1 1 d . . . . .
H12A H 0.224136 0.523451 0.108743 0.072 Uiso 1 1 calc R U . . .
H12B H 0.112506 0.579107 0.056165 0.072 Uiso 1 1 calc R U . . .
H12C H 0.159589 0.616464 0.115563 0.072 Uiso 1 1 calc R U . . .
C13 C -0.0850(5) 0.5849(4) 0.1842(4) 0.0655(16) Uani 1 1 d . . . . .
H13A H -0.156839 0.553315 0.220542 0.079 Uiso 1 1 calc DR U . . .
H13B H -0.102781 0.612763 0.126553 0.079 Uiso 1 1 calc R U . . .
H13C H -0.076143 0.629187 0.206304 0.079 Uiso 1 1 calc R U . . .
C14 C -0.0210(7) 0.4166(5) 0.3675(5) 0.0344(15) Uani 0.667(7) 1 d D . P A 1
H14 H 0.030048 0.368076 0.406380 0.041 Uiso 0.667(7) 1 calc R U P A 1
C15 C -0.102(3) 0.3729(15) 0.3372(17) 0.043(3) Uani 0.667(7) 1 d D . P A 1
H15A H -0.044168 0.336320 0.306464 0.051 Uiso 0.667(7) 1 calc R U P A 1
H15B H -0.156409 0.417297 0.299585 0.051 Uiso 0.667(7) 1 calc R U P A 1
H15C H -0.157595 0.337219 0.386145 0.051 Uiso 0.667(7) 1 calc R U P A 1
C16 C -0.1090(7) 0.4680(5) 0.4235(5) 0.0480(15) Uani 0.667(7) 1 d D . P A 1
H16A H -0.055155 0.495403 0.442148 0.058 Uiso 0.667(7) 1 calc R U P A 1
H16B H -0.169272 0.512745 0.390707 0.058 Uiso 0.667(7) 1 calc R U P A 1
H16C H -0.158373 0.428629 0.472997 0.058 Uiso 0.667(7) 1 calc R U P A 1
C14A C -0.0482(17) 0.4463(11) 0.3481(9) 0.0344(15) Uani 0.333(7) 1 d D . P A 2
H14A H -0.112081 0.500390 0.338015 0.041 Uiso 0.333(7) 1 calc DR U P A 2
C15A C -0.106(6) 0.383(3) 0.327(4) 0.043(3) Uani 0.333(7) 1 d D . P A 2
H15D H -0.107916 0.404496 0.266071 0.051 Uiso 0.333(7) 1 calc R U P A 2
H15E H -0.052629 0.326292 0.341536 0.051 Uiso 0.333(7) 1 calc R U P A 2
H15F H -0.194584 0.377869 0.359051 0.051 Uiso 0.333(7) 1 calc R U P A 2
C16A C -0.0436(15) 0.4158(10) 0.4404(8) 0.0480(15) Uani 0.333(7) 1 d D . P A 2
H16D H -0.006089 0.457471 0.452475 0.058 Uiso 0.333(7) 1 calc R U P A 2
H16E H -0.131792 0.410777 0.473384 0.058 Uiso 0.333(7) 1 calc R U P A 2
H16F H 0.010163 0.359200 0.455869 0.058 Uiso 0.333(7) 1 calc R U P A 2
C21 C 0.3999(3) 0.3977(2) 0.3869(2) 0.0247(7) Uani 1 1 d . . . . .
H21 H 0.439110 0.342592 0.375310 0.030 Uiso 1 1 calc R U . . .
C22 C 0.2899(3) 0.3751(3) 0.4647(2) 0.0297(8) Uani 1 1 d . . . . .
H22A H 0.246368 0.429143 0.475805 0.036 Uiso 1 1 calc R U . . .
H22B H 0.224780 0.350895 0.450942 0.036 Uiso 1 1 calc R U . . .
C23 C 0.3341(4) 0.3107(3) 0.5452(2) 0.0355(9) Uani 1 1 d . . . . .
H23A H 0.368001 0.254071 0.537126 0.043 Uiso 1 1 calc R U . . .
H23B H 0.258840 0.302546 0.592561 0.043 Uiso 1 1 calc R U . . .
C24 C 0.4398(4) 0.3423(3) 0.5678(3) 0.0363(9) Uani 1 1 d . . . . .
H24A H 0.403540 0.395627 0.582165 0.044 Uiso 1 1 calc R U . . .
H24B H 0.471185 0.297628 0.617768 0.044 Uiso 1 1 calc R U . . .
C25 C 0.5525(4) 0.3608(3) 0.4929(3) 0.0373(10) Uani 1 1 d . . . . .
H25A H 0.593106 0.306367 0.481673 0.045 Uiso 1 1 calc R U . . .
H25B H 0.619074 0.383529 0.506877 0.045 Uiso 1 1 calc R U . . .
C26 C 0.5051(4) 0.4271(3) 0.4134(2) 0.0375(10) Uani 1 1 d . . . . .
H26A H 0.580163 0.437751 0.365980 0.045 Uiso 1 1 calc R U . . .
H26B H 0.469826 0.482425 0.423949 0.045 Uiso 1 1 calc R U . . .
C31 C 0.4719(3) 0.4941(2) 0.2199(2) 0.0296(8) Uani 1 1 d . . . . .
H31 H 0.545897 0.490313 0.247338 0.036 Uiso 1 1 calc R U . . .
C32 C 0.5194(5) 0.4332(3) 0.1685(3) 0.0567(13) Uani 1 1 d . . . . .
H32A H 0.452592 0.438385 0.135549 0.068 Uiso 1 1 calc R U . . .
H32B H 0.529346 0.372882 0.207924 0.068 Uiso 1 1 calc R U . . .
C33 C 0.6483(7) 0.4507(4) 0.1077(4) 0.081(2) Uani 1 1 d . . . . .
H33A H 0.717516 0.440565 0.140475 0.097 Uiso 1 1 calc R U . . .
H33B H 0.672025 0.410300 0.075076 0.097 Uiso 1 1 calc R U . . .
C34 C 0.6383(6) 0.5426(4) 0.0477(3) 0.0634(15) Uani 1 1 d . . . . .
H34A H 0.579605 0.549706 0.008763 0.076 Uiso 1 1 calc R U . . .
H34B H 0.725142 0.554448 0.013315 0.076 Uiso 1 1 calc R U . . .
C35 C 0.5875(5) 0.6073(3) 0.0940(3) 0.0462(11) Uani 1 1 d . . . . .
H35A H 0.574139 0.666128 0.052334 0.055 Uiso 1 1 calc R U . . .
H35B H 0.652690 0.606645 0.126200 0.055 Uiso 1 1 calc R U . . .
C36 C 0.4595(5) 0.5868(3) 0.1548(3) 0.0478(11) Uani 1 1 d . . . . .
H36A H 0.392184 0.593004 0.121921 0.057 Uiso 1 1 calc R U . . .
H36B H 0.431030 0.629082 0.185426 0.057 Uiso 1 1 calc R U . . .
C41 C 0.4818(4) 0.0655(2) 0.2981(2) 0.0311(8) Uani 1 1 d . . . . .
C42 C 0.3463(4) 0.0715(2) 0.3112(2) 0.0274(8) Uani 1 1 d . . . . .
C43 C 0.2962(4) -0.0060(3) 0.3337(3) 0.0367(9) Uani 1 1 d . . . . .
H43 H 0.204925 -0.005188 0.342867 0.044 Uiso 1 1 calc R U . . .
C44 C 0.3780(5) -0.0852(3) 0.3429(3) 0.0472(11) Uani 1 1 d . . . . .
H44 H 0.341621 -0.137007 0.358069 0.057 Uiso 1 1 calc R U . . .
C45 C 0.5102(5) -0.0880(3) 0.3300(3) 0.0503(12) Uani 1 1 d . . . . .
H45 H 0.564998 -0.141792 0.336737 0.060 Uiso 1 1 calc R U . . .
C46 C 0.5636(5) -0.0129(3) 0.3075(3) 0.0445(11) Uani 1 1 d . . . . .
H46 H 0.655046 -0.014551 0.298355 0.053 Uiso 1 1 calc R U . . .
C51 C 0.6417(8) 0.1594(6) 0.3364(5) 0.0406(18) Uani 0.639(8) 1 d D . P B 1
H51 H 0.712880 0.114236 0.323374 0.049 Uiso 0.639(8) 1 calc R U P B 1
C52 C 0.5873(7) 0.1218(6) 0.4297(5) 0.0512(17) Uani 0.639(8) 1 d D . P B 1
H52A H 0.546295 0.071060 0.439715 0.061 Uiso 0.639(8) 1 calc R U P B 1
H52B H 0.657779 0.104569 0.461983 0.061 Uiso 0.639(8) 1 calc R U P B 1
H52C H 0.522574 0.165400 0.447817 0.061 Uiso 0.639(8) 1 calc R U P B 1
C53 C 0.707(3) 0.2380(18) 0.316(2) 0.056(3) Uani 0.639(8) 1 d D . P B 1
H53A H 0.747158 0.256818 0.256025 0.068 Uiso 0.639(8) 1 calc R U P B 1
H53B H 0.773326 0.223490 0.350868 0.068 Uiso 0.639(8) 1 calc R U P B 1
H53C H 0.641680 0.284839 0.328022 0.068 Uiso 0.639(8) 1 calc R U P B 1
C51A C 0.6005(16) 0.1759(9) 0.3582(12) 0.0406(18) Uani 0.361(8) 1 d D . P B 2
H51A H 0.529084 0.198320 0.397481 0.049 Uiso 0.361(8) 1 calc R U P B 2
C52A C 0.6599(14) 0.0876(9) 0.4119(9) 0.0512(17) Uani 0.361(8) 1 d D . P B 2
H52D H 0.596326 0.046851 0.432007 0.061 Uiso 0.361(8) 1 calc R U P B 2
H52E H 0.737408 0.066029 0.377645 0.061 Uiso 0.361(8) 1 calc R U P B 2
H52F H 0.684090 0.093420 0.460562 0.061 Uiso 0.361(8) 1 calc R U P B 2
C53A C 0.704(5) 0.235(4) 0.330(4) 0.056(3) Uani 0.361(8) 1 d D . P B 2
H53D H 0.670083 0.292633 0.294764 0.068 Uiso 0.361(8) 1 calc R U P B 2
H53E H 0.727340 0.238800 0.379363 0.068 Uiso 0.361(8) 1 calc R U P B 2
H53F H 0.780658 0.211409 0.296446 0.068 Uiso 0.361(8) 1 calc R U P B 2
C54 C 0.6305(4) 0.2041(3) 0.1680(3) 0.0448(10) Uani 1 1 d . . . . .
H54 H 0.659239 0.259385 0.162089 0.054 Uiso 1 1 calc R U . . .
C55 C 0.7546(5) 0.1404(4) 0.1591(5) 0.0772(19) Uani 1 1 d . . . . .
H55A H 0.795327 0.124519 0.208667 0.093 Uiso 1 1 calc R U . . .
H55B H 0.814997 0.167715 0.107839 0.093 Uiso 1 1 calc R U . . .
H55C H 0.732749 0.088390 0.155133 0.093 Uiso 1 1 calc R U . . .
C56 C 0.5633(5) 0.2242(5) 0.0957(3) 0.0743(18) Uani 1 1 d . . . . .
H56A H 0.484092 0.264924 0.101655 0.089 Uiso 1 1 calc R U . . .
H56B H 0.621149 0.250147 0.042445 0.089 Uiso 1 1 calc R U . . .
H56C H 0.540660 0.170723 0.095358 0.089 Uiso 1 1 calc R U . . .
C61 C 0.1691(3) 0.1761(2) 0.3867(2) 0.0280(8) Uani 1 1 d . . . . .
H61 H 0.137266 0.238986 0.376413 0.034 Uiso 1 1 calc R U . . .
C62 C 0.2383(4) 0.1444(3) 0.4630(2) 0.0309(8) Uani 1 1 d . . . . .
H62A H 0.276059 0.083068 0.472697 0.037 Uiso 1 1 calc R U . . .
H62B H 0.310971 0.178243 0.448937 0.037 Uiso 1 1 calc R U . . .
C63 C 0.1511(4) 0.1520(3) 0.5448(3) 0.0374(9) Uani 1 1 d . . . . .
H63A H 0.201391 0.126743 0.591349 0.045 Uiso 1 1 calc R U . . .
H63B H 0.122501 0.213979 0.538221 0.045 Uiso 1 1 calc R U . . .
C64 C 0.0324(4) 0.1060(3) 0.5681(3) 0.0409(10) Uani 1 1 d . . . . .
H64A H 0.060029 0.042862 0.582265 0.049 Uiso 1 1 calc R U . . .
H64B H -0.025590 0.116585 0.618566 0.049 Uiso 1 1 calc R U . . .
C65 C -0.0404(4) 0.1381(3) 0.4954(3) 0.0416(10) Uani 1 1 d . . . . .
H65A H -0.077833 0.199486 0.486335 0.050 Uiso 1 1 calc R U . . .
H65B H -0.113018 0.104182 0.509937 0.050 Uiso 1 1 calc R U . . .
C66 C 0.0480(4) 0.1303(3) 0.4138(2) 0.0379(9) Uani 1 1 d . . . . .
H66A H -0.002937 0.154601 0.367586 0.045 Uiso 1 1 calc R U . . .
H66B H 0.076117 0.068149 0.421225 0.045 Uiso 1 1 calc R U . . .
C71 C 0.1843(4) 0.1971(3) 0.2194(2) 0.0306(8) Uani 1 1 d . . . . .
H71 H 0.096004 0.180863 0.248635 0.037 Uiso 1 1 calc R U . . .
C72 C 0.1603(5) 0.2930(3) 0.1706(3) 0.0444(11) Uani 1 1 d . . . . .
H72A H 0.243833 0.312532 0.136611 0.053 Uiso 1 1 calc R U . . .
H72B H 0.127888 0.324804 0.211382 0.053 Uiso 1 1 calc R U . . .
C73 C 0.0629(6) 0.3161(3) 0.1117(3) 0.0573(14) Uani 1 1 d . . . . .
H73A H -0.023832 0.303548 0.145902 0.069 Uiso 1 1 calc R U . . .
H73B H 0.056249 0.378829 0.079257 0.069 Uiso 1 1 calc R U . . .
C74 C 0.1023(5) 0.2661(3) 0.0512(3) 0.0547(13) Uani 1 1 d . . . . .
H74A H 0.180300 0.286930 0.009781 0.066 Uiso 1 1 calc R U . . .
H74B H 0.031466 0.276871 0.019507 0.066 Uiso 1 1 calc R U . . .
C75 C 0.1314(6) 0.1703(4) 0.0962(4) 0.0607(15) Uani 1 1 d . . . . .
H75A H 0.166535 0.140631 0.053794 0.073 Uiso 1 1 calc R U . . .
H75B H 0.049717 0.147624 0.130123 0.073 Uiso 1 1 calc R U . . .
C76 C 0.2289(5) 0.1500(3) 0.1544(3) 0.0569(15) Uani 1 1 d . . . . .
H76A H 0.313506 0.166885 0.119627 0.068 Uiso 1 1 calc R U . . .
H76B H 0.241864 0.086771 0.184526 0.068 Uiso 1 1 calc R U . . .
B1 B 0.3480(4) 0.4675(3) 0.2985(3) 0.0267(9) Uani 1 1 d . . . . .
B2 B 0.2684(4) 0.1689(3) 0.2975(3) 0.0239(8) Uani 1 1 d . . . . .
Li1 Li 0.2952(8) 0.2997(5) 0.3512(4) 0.0328(12) Uani 1 1 d . . . . .
Li2 Li 0.3293(8) 0.3499(5) 0.2067(4) 0.0327(12) Uani 1 1 d . . . . .

loop_
_atom_site_aniso_label
_atom_site_aniso_U_11
_atom_site_aniso_U_22
_atom_site_aniso_U_33
_atom_site_aniso_U_23
_atom_site_aniso_U_13
_atom_site_aniso_U_12
P1 0.0163(4) 0.0328(5) 0.0405(5) -0.0205(4) -0.0126(4) 0.0071(4)
P2 0.0205(4) 0.0300(5) 0.0426(5) -0.0151(4) -0.0165(4) 0.0070(4)
N1 0.0226(15) 0.0268(15) 0.0308(15) -0.0131(13) -0.0150(12) 0.0034(12)
N2 0.0223(15) 0.0270(16) 0.0334(16) -0.0132(13) -0.0111(12) 0.0024(12)
C1 0.0233(19) 0.032(2) 0.038(2) -0.0179(17) -0.0073(15) 0.0039(15)
C2 0.030(2) 0.0282(19) 0.0282(17) -0.0125(15) -0.0129(15) 0.0032(15)
C3 0.043(2) 0.031(2) 0.039(2) -0.0138(18) -0.0197(18) -0.0015(17)
C4 0.059(3) 0.032(2) 0.047(3) -0.018(2) -0.018(2) 0.000(2)
C5 0.055(3) 0.036(2) 0.060(3) -0.031(2) -0.013(2) 0.011(2)
C6 0.030(2) 0.043(2) 0.054(3) -0.026(2) -0.0071(18) 0.0102(18)
C11 0.031(2) 0.051(3) 0.063(3) -0.029(2) -0.025(2) 0.0135(19)
C12 0.044(3) 0.081(4) 0.044(2) -0.018(3) -0.021(2) 0.020(3)
C13 0.036(3) 0.063(3) 0.083(4) -0.012(3) -0.027(3) 0.018(2)
C14 0.022(4) 0.032(5) 0.048(4) -0.017(4) -0.006(2) 0.004(3)
C15 0.030(3) 0.049(6) 0.052(6) -0.019(5) -0.011(4) -0.002(4)
C16 0.039(4) 0.053(4) 0.052(3) -0.026(3) 0.004(3) -0.006(3)
C14A 0.022(4) 0.032(5) 0.048(4) -0.017(4) -0.006(2) 0.004(3)
C15A 0.030(3) 0.049(6) 0.052(6) -0.019(5) -0.011(4) -0.002(4)
C16A 0.039(4) 0.053(4) 0.052(3) -0.026(3) 0.004(3) -0.006(3)
C21 0.0179(16) 0.0315(19) 0.0316(18) -0.0190(16) -0.0115(14) 0.0055(14)
C22 0.0206(18) 0.041(2) 0.0340(19) -0.0200(17) -0.0108(15) 0.0021(15)
C23 0.036(2) 0.043(2) 0.0304(19) -0.0103(18) -0.0140(17) -0.0054(18)
C24 0.041(2) 0.041(2) 0.034(2) -0.0153(18) -0.0218(18) 0.0010(18)
C25 0.027(2) 0.052(3) 0.041(2) -0.018(2) -0.0208(17) -0.0001(18)
C26 0.032(2) 0.054(3) 0.0363(19) -0.018(2) -0.0193(18) -0.0068(19)
C31 0.0213(18) 0.036(2) 0.0343(19) -0.0133(17) -0.0133(15) 0.0033(15)
C32 0.062(3) 0.045(3) 0.057(3) -0.025(2) 0.016(2) -0.011(2)
C33 0.084(5) 0.052(3) 0.086(4) -0.032(3) 0.034(4) -0.008(3)
C34 0.072(4) 0.066(4) 0.051(3) -0.026(3) 0.014(3) -0.024(3)
C35 0.051(3) 0.047(3) 0.041(2) -0.012(2) -0.010(2) -0.011(2)
C36 0.041(3) 0.047(3) 0.048(3) -0.011(2) -0.006(2) 0.000(2)
C41 0.032(2) 0.0270(19) 0.039(2) -0.0163(17) -0.0200(16) 0.0115(15)
C42 0.032(2) 0.0277(19) 0.0287(18) -0.0131(15) -0.0129(15) -0.0006(15)
C43 0.040(2) 0.036(2) 0.039(2) -0.0168(18) -0.0135(18) -0.0003(18)
C44 0.060(3) 0.030(2) 0.057(3) -0.020(2) -0.016(2) -0.002(2)
C45 0.063(3) 0.027(2) 0.063(3) -0.017(2) -0.028(3) 0.013(2)
C46 0.042(2) 0.036(2) 0.060(3) -0.018(2) -0.027(2) 0.0109(18)
C51 0.027(5) 0.046(4) 0.060(5) -0.024(3) -0.025(3) 0.006(3)
C52 0.040(4) 0.068(4) 0.055(3) -0.022(3) -0.035(3) 0.006(3)
C53 0.042(3) 0.068(4) 0.078(9) -0.032(6) -0.029(6) -0.013(2)
C51A 0.027(5) 0.046(4) 0.060(5) -0.024(3) -0.025(3) 0.006(3)
C52A 0.040(4) 0.068(4) 0.055(3) -0.022(3) -0.035(3) 0.006(3)
C53A 0.042(3) 0.068(4) 0.078(9) -0.032(6) -0.029(6) -0.013(2)
C54 0.025(2) 0.044(2) 0.061(3) -0.023(2) -0.0004(19) 0.0063(17)
C55 0.047(3) 0.078(4) 0.096(5) -0.041(4) 0.001(3) 0.019(3)
C56 0.051(3) 0.110(5) 0.050(3) -0.030(3) -0.001(2) 0.011(3)
C61 0.0202(18) 0.0295(19) 0.037(2) -0.0151(16) -0.0127(15) 0.0060(14)
C62 0.0274(19) 0.037(2) 0.0313(19) -0.0151(17) -0.0122(15) 0.0041(16)
C63 0.035(2) 0.048(2) 0.035(2) -0.0207(19) -0.0064(17) -0.0050(18)
C64 0.042(2) 0.047(3) 0.037(2) -0.017(2) -0.0061(18) -0.010(2)
C65 0.027(2) 0.050(3) 0.045(2) -0.016(2) -0.0031(17) -0.0038(18)
C66 0.029(2) 0.052(3) 0.041(2) -0.021(2) -0.0108(18) -0.0090(18)
C71 0.0243(18) 0.036(2) 0.038(2) -0.0170(17) -0.0163(15) 0.0030(15)
C72 0.061(3) 0.038(2) 0.044(2) -0.019(2) -0.035(2) 0.010(2)
C73 0.066(3) 0.054(3) 0.059(3) -0.023(3) -0.046(3) 0.022(2)
C74 0.060(3) 0.064(3) 0.049(3) -0.019(2) -0.035(2) 0.002(2)
C75 0.072(4) 0.070(4) 0.061(3) -0.034(3) -0.042(3) 0.006(3)
C76 0.067(3) 0.055(3) 0.067(3) -0.038(3) -0.045(3) 0.022(3)
B1 0.0206(19) 0.034(2) 0.033(2) -0.0168(18) -0.0141(16) 0.0019(16)
B2 0.0219(19) 0.0238(19) 0.031(2) -0.0138(16) -0.0130(16) 0.0051(15)
Li1 0.030(3) 0.029(3) 0.038(3) -0.010(3) -0.013(3) 0.006(2)
Li2 0.036(3) 0.031(3) 0.034(3) -0.015(3) -0.015(3) 0.009(2)

loop_
_atom_type_symbol
_atom_type_description
_atom_type_scat_dispersion_real
_atom_type_scat_dispersion_imag
_atom_type_scat_source
C C 0.0181 0.0091 'International Tables Vol C Tables 4.2.6.8 and 6.1.1.4'
H H 0.0000 0.0000 'International Tables Vol C Tables 4.2.6.8 and 6.1.1.4'
Li Li 0.0008 0.0003 'International Tables Vol C Tables 4.2.6.8 and 6.1.1.4'
B B 0.0090 0.0039 'International Tables Vol C Tables 4.2.6.8 and 6.1.1.4'
N N 0.0311 0.0180 'International Tables Vol C Tables 4.2.6.8 and 6.1.1.4'
P P 0.2955 0.4335 'International Tables Vol C Tables 4.2.6.8 and 6.1.1.4'

loop_
_geom_angle_atom_site_label_1
_geom_angle_atom_site_label_2
_geom_angle_atom_site_label_3
_geom_angle
_geom_angle_site_symmetry_1
_geom_angle_site_symmetry_3
_geom_angle_publ_flag
N1 P1 C1 102.97(16) . . ?
N1 P1 C14A 127.9(5) . . ?
C1 P1 C14A 105.5(5) . . ?
N1 P1 C11 115.19(18) . . ?
C1 P1 C11 109.7(2) . . ?
C14A P1 C11 94.8(4) . . ?
N1 P1 C14 111.2(2) . . ?
C1 P1 C14 109.7(2) . . ?
C11 P1 C14 107.9(3) . . ?
N2 P2 C41 102.70(17) . . ?
N2 P2 C54 114.73(18) . . ?
C41 P2 C54 111.5(2) . . ?
N2 P2 C51 125.5(3) . . ?
C41 P2 C51 105.0(3) . . ?
C54 P2 C51 97.1(3) . . ?
N2 P2 C51A 107.8(5) . . ?
C41 P2 C51A 109.2(5) . . ?
C54 P2 C51A 110.6(6) . . ?
P1 N1 B1 110.1(2) . . ?
P1 N1 Li2 130.7(3) . . ?
B1 N1 Li2 111.8(3) . . ?
P1 N1 Li1 128.7(3) . . ?
B1 N1 Li1 96.9(3) . . ?
Li2 N1 Li1 69.8(3) . . ?
P2 N2 B2 110.1(2) . . ?
P2 N2 Li2 130.0(3) . . ?
B2 N2 Li2 111.1(3) . . ?
P2 N2 Li1 130.1(3) . . ?
B2 N2 Li1 97.5(3) . . ?
Li2 N2 Li1 69.8(3) . . ?
C6 C1 C2 123.3(4) . . ?
C6 C1 P1 129.2(3) . . ?
C2 C1 P1 107.5(3) . . ?
C1 C2 C3 115.9(3) . . ?
C1 C2 B1 115.6(3) . . ?
C3 C2 B1 128.4(3) . . ?
C4 C3 C2 121.7(4) . . ?
C3 C4 C5 121.0(4) . . ?
C6 C5 C4 119.4(4) . . ?
C5 C6 C1 118.8(4) . . ?
C12 C11 C13 109.6(4) . . ?
C12 C11 P1 110.8(3) . . ?
C13 C11 P1 115.0(4) . . ?
C15 C14 C16 110.9(13) . . ?
C15 C14 P1 115.0(12) . . ?
C16 C14 P1 114.1(5) . . ?
C16A C14A C15A 111(2) . . ?
C16A C14A P1 112.5(11) . . ?
C15A C14A P1 116(3) . . ?
C22 C21 C26 107.1(3) . . ?
C22 C21 B1 113.6(3) . . ?
C26 C21 B1 114.8(3) . . ?
C22 C21 Li1 79.5(3) . . ?
C26 C21 Li1 157.6(3) . . ?
B1 C21 Li1 80.1(2) . . ?
C23 C22 C21 114.6(3) . . ?
C23 C22 Li1 112.3(3) . . ?
C21 C22 Li1 66.1(2) . . ?
C22 C23 C24 111.3(3) . . ?
C25 C24 C23 109.7(3) . . ?
C24 C25 C26 110.7(3) . . ?
C25 C26 C21 113.3(4) . . ?
C32 C31 C36 106.2(4) . . ?
C32 C31 B1 115.7(3) . . ?
C36 C31 B1 117.7(3) . . ?
C31 C32 C33 113.7(4) . . ?
C31 C32 Li2 102.4(3) . . ?
C33 C32 Li2 143.3(4) . . ?
C34 C33 C32 110.6(5) . . ?
C33 C34 C35 112.0(4) . . ?
C34 C35 C36 111.5(4) . . ?
C35 C36 C31 112.2(4) . . ?
C46 C41 C42 122.7(4) . . ?
C46 C41 P2 129.4(3) . . ?
C42 C41 P2 107.9(3) . . ?
C43 C42 C41 116.2(4) . . ?
C43 C42 B2 128.8(4) . . ?
C41 C42 B2 115.0(3) . . ?
C42 C43 C44 121.4(4) . . ?
C45 C44 C43 120.3(4) . . ?
C44 C45 C46 120.1(4) . . ?
C45 C46 C41 119.2(4) . . ?
C53 C51 C52 112.5(14) . . ?
C53 C51 P2 115.5(15) . . ?
C52 C51 P2 111.5(6) . . ?
C53A C51A C52A 106(3) . . ?
C53A C51A P2 116(3) . . ?
C52A C51A P2 114.5(11) . . ?
C56 C54 C55 109.8(5) . . ?
C56 C54 P2 112.8(3) . . ?
C55 C54 P2 114.9(4) . . ?
C66 C61 C62 107.5(3) . . ?
C66 C61 B2 116.0(3) . . ?
C62 C61 B2 113.1(3) . . ?
C66 C61 Li1 156.5(3) . . ?
C62 C61 Li1 79.3(3) . . ?
B2 C61 Li1 79.7(3) . . ?
C63 C62 C61 114.4(3) . . ?
C63 C62 Li1 112.2(3) . . ?
C61 C62 Li1 66.6(3) . . ?
C64 C63 C62 111.8(3) . . ?
C65 C64 C63 110.5(4) . . ?
C64 C65 C66 111.6(3) . . ?
C65 C66 C61 114.6(3) . . ?
C72 C71 C76 107.2(4) . . ?
C72 C71 B2 116.3(3) . . ?
C76 C71 B2 117.8(3) . . ?
C71 C72 C73 113.7(4) . . ?
C71 C72 Li2 101.7(3) . . ?
C73 C72 Li2 143.8(4) . . ?
C74 C73 C72 111.7(4) . . ?
C73 C74 C75 111.9(4) . . ?
C74 C75 C76 112.0(4) . . ?
C75 C76 C71 112.4(4) . . ?
C2 B1 C31 110.6(3) . . ?
C2 B1 N1 103.8(3) . . ?
C31 B1 N1 113.7(3) . . ?
C2 B1 C21 110.3(3) . . ?
C31 B1 C21 110.9(3) . . ?
N1 B1 C21 107.3(3) . . ?
C2 B1 Li1 131.2(3) . . ?
C31 B1 Li1 116.8(3) . . ?
N1 B1 Li1 46.5(2) . . ?
C21 B1 Li1 62.9(2) . . ?
C42 B2 N2 104.2(3) . . ?
C42 B2 C61 111.3(3) . . ?
N2 B2 C61 108.2(3) . . ?
C42 B2 C71 109.8(3) . . ?
N2 B2 C71 112.8(3) . . ?
C61 B2 C71 110.3(3) . . ?
C42 B2 Li1 131.7(3) . . ?
N2 B2 Li1 46.3(2) . . ?
C61 B2 Li1 63.7(2) . . ?
C71 B2 Li1 116.8(3) . . ?
N1 Li1 N2 108.4(3) . . ?
N1 Li1 Li2 54.3(3) . . ?
N2 Li1 Li2 54.2(3) . . ?
N1 Li1 C21 72.4(3) . . ?
N2 Li1 C21 125.5(4) . . ?
Li2 Li1 C21 103.9(4) . . ?
N1 Li1 C61 124.1(4) . . ?
N2 Li1 C61 71.7(3) . . ?
Li2 Li1 C61 102.0(4) . . ?
C21 Li1 C61 154.1(3) . . ?
N1 Li1 C22 83.5(3) . . ?
N2 Li1 C22 153.6(4) . . ?
Li2 Li1 C22 132.2(4) . . ?
C21 Li1 C22 34.45(15) . . ?
C61 Li1 C22 121.7(3) . . ?
N1 Li1 C62 151.9(4) . . ?
N2 Li1 C62 83.2(3) . . ?
Li2 Li1 C62 130.7(4) . . ?
C21 Li1 C62 122.3(3) . . ?
C61 Li1 C62 34.07(14) . . ?
C22 Li1 C62 97.2(2) . . ?
N1 Li1 B1 36.54(17) . . ?
N2 Li1 B1 116.9(3) . . ?
Li2 Li1 B1 72.7(3) . . ?
C21 Li1 B1 37.01(16) . . ?
C61 Li1 B1 159.3(3) . . ?
C22 Li1 B1 59.6(2) . . ?
C62 Li1 B1 156.7(3) . . ?
N1 Li1 B2 116.5(3) . . ?
N2 Li1 B2 36.18(18) . . ?
Li2 Li1 B2 71.9(3) . . ?
C21 Li1 B2 160.1(3) . . ?
C61 Li1 B2 36.53(17) . . ?
C22 Li1 B2 155.8(3) . . ?
C62 Li1 B2 58.8(2) . . ?
B1 Li1 B2 144.6(3) . . ?
N2 Li2 N1 112.0(3) . . ?
N2 Li2 Li1 56.0(3) . . ?
N1 Li2 Li1 56.0(3) . . ?
N2 Li2 C72 87.2(3) . . ?
N1 Li2 C72 109.3(4) . . ?
Li1 Li2 C72 104.4(4) . . ?
N2 Li2 C32 107.8(3) . . ?
N1 Li2 C32 86.1(3) . . ?
Li1 Li2 C32 102.5(4) . . ?
C72 Li2 C32 153.1(3) . . ?

loop_
_geom_bond_atom_site_label_1
_geom_bond_atom_site_label_2
_geom_bond_distance
_geom_bond_site_symmetry_2
_geom_bond_publ_flag
P1 N1 1.589(3) . ?
P1 C1 1.799(4) . ?
P1 C14A 1.809(18) . ?
P1 C11 1.829(4) . ?
P1 C14 1.888(8) . ?
P2 N2 1.589(3) . ?
P2 C41 1.796(4) . ?
P2 C54 1.830(5) . ?
P2 C51 1.840(8) . ?
P2 C51A 1.922(18) . ?
N1 B1 1.654(5) . ?
N1 Li2 1.975(7) . ?
N1 Li1 2.017(7) . ?
N2 B2 1.647(5) . ?
N2 Li2 1.972(8) . ?
N2 Li1 2.018(8) . ?
C1 C6 1.394(5) . ?
C1 C2 1.401(5) . ?
C2 C3 1.408(5) . ?
C2 B1 1.631(5) . ?
C3 C4 1.373(6) . ?
C4 C5 1.396(7) . ?
C5 C6 1.387(6) . ?
C11 C12 1.519(7) . ?
C11 C13 1.530(6) . ?
C14 C15 1.530(10) . ?
C14 C16 1.545(8) . ?
C14A C16A 1.495(13) . ?
C14A C15A 1.524(15) . ?
C21 C22 1.542(5) . ?
C21 C26 1.542(5) . ?
C21 B1 1.685(5) . ?
C21 Li1 2.491(9) . ?
C22 C23 1.526(5) . ?
C22 Li1 2.679(8) . ?
C23 C24 1.529(5) . ?
C24 C25 1.526(6) . ?
C25 C26 1.536(5) . ?
C31 C32 1.522(6) . ?
C31 C36 1.548(6) . ?
C31 B1 1.652(6) . ?
C32 C33 1.528(7) . ?
C32 Li2 2.531(10) . ?
C33 C34 1.507(8) . ?
C34 C35 1.512(7) . ?
C35 C36 1.527(6) . ?
C41 C46 1.395(5) . ?
C41 C42 1.401(5) . ?
C42 C43 1.397(6) . ?
C42 B2 1.629(5) . ?
C43 C44 1.404(6) . ?
C44 C45 1.373(7) . ?
C45 C46 1.379(7) . ?
C51 C53 1.509(12) . ?
C51 C52 1.511(10) . ?
C51A C53A 1.512(15) . ?
C51A C52A 1.528(13) . ?
C54 C56 1.490(7) . ?
C54 C55 1.533(6) . ?
C61 C66 1.535(6) . ?
C61 C62 1.539(4) . ?
C61 B2 1.673(6) . ?
C61 Li1 2.521(9) . ?
C62 C63 1.524(6) . ?
C62 Li1 2.699(8) . ?
C63 C64 1.522(6) . ?
C64 C65 1.510(6) . ?
C65 C66 1.527(6) . ?
C71 C72 1.514(6) . ?
C71 C76 1.532(6) . ?
C71 B2 1.674(5) . ?
C72 C73 1.528(5) . ?
C72 Li2 2.512(9) . ?
C73 C74 1.500(7) . ?
C74 C75 1.507(7) . ?
C75 C76 1.526(6) . ?
B1 Li1 2.758(9) . ?
B2 Li1 2.767(9) . ?
Li1 Li2 2.283(8) . ?

loop_
_geom_torsion_atom_site_label_1
_geom_torsion_atom_site_label_2
_geom_torsion_atom_site_label_3
_geom_torsion_atom_site_label_4
_geom_torsion
_geom_torsion_site_symmetry_1
_geom_torsion_site_symmetry_2
_geom_torsion_site_symmetry_3
_geom_torsion_site_symmetry_4
_geom_torsion_publ_flag
C1 P1 N1 B1 -0.9(3) . . . . ?
C14A P1 N1 B1 -122.7(6) . . . . ?
C11 P1 N1 B1 118.4(3) . . . . ?
C14 P1 N1 B1 -118.4(3) . . . . ?
C1 P1 N1 Li2 -147.7(4) . . . . ?
C14A P1 N1 Li2 90.6(7) . . . . ?
C11 P1 N1 Li2 -28.3(4) . . . . ?
C14 P1 N1 Li2 94.9(4) . . . . ?
C1 P1 N1 Li1 116.3(3) . . . . ?
C14A P1 N1 Li1 -5.4(7) . . . . ?
C11 P1 N1 Li1 -124.3(4) . . . . ?
C14 P1 N1 Li1 -1.1(4) . . . . ?
C41 P2 N2 B2 -2.3(3) . . . . ?
C54 P2 N2 B2 118.8(3) . . . . ?
C51 P2 N2 B2 -121.5(4) . . . . ?
C51A P2 N2 B2 -117.5(6) . . . . ?
C41 P2 N2 Li2 -146.3(3) . . . . ?
C54 P2 N2 Li2 -25.2(4) . . . . ?
C51 P2 N2 Li2 94.5(5) . . . . ?
C51A P2 N2 Li2 98.5(6) . . . . ?
C41 P2 N2 Li1 117.0(4) . . . . ?
C54 P2 N2 Li1 -121.9(4) . . . . ?
C51 P2 N2 Li1 -2.2(5) . . . . ?
C51A P2 N2 Li1 1.8(7) . . . . ?
N1 P1 C1 C6 -179.4(4) . . . . ?
C14A P1 C1 C6 -43.5(6) . . . . ?
C11 P1 C1 C6 57.5(5) . . . . ?
C14 P1 C1 C6 -61.0(5) . . . . ?
N1 P1 C1 C2 0.4(3) . . . . ?
C14A P1 C1 C2 136.2(5) . . . . ?
C11 P1 C1 C2 -122.8(3) . . . . ?
C14 P1 C1 C2 118.8(3) . . . . ?
C6 C1 C2 C3 -1.6(6) . . . . ?
P1 C1 C2 C3 178.6(3) . . . . ?
C6 C1 C2 B1 -179.8(4) . . . . ?
P1 C1 C2 B1 0.4(4) . . . . ?
C1 C2 C3 C4 1.2(6) . . . . ?
B1 C2 C3 C4 179.1(4) . . . . ?
C2 C3 C4 C5 0.2(7) . . . . ?
C3 C4 C5 C6 -1.2(7) . . . . ?
C4 C5 C6 C1 0.8(7) . . . . ?
C2 C1 C6 C5 0.6(7) . . . . ?
P1 C1 C6 C5 -179.6(4) . . . . ?
N1 P1 C11 C12 -48.5(4) . . . . ?
C1 P1 C11 C12 67.1(4) . . . . ?
C14A P1 C11 C12 175.4(6) . . . . ?
C14 P1 C11 C12 -173.4(4) . . . . ?
N1 P1 C11 C13 -173.4(4) . . . . ?
C1 P1 C11 C13 -57.8(5) . . . . ?
C14A P1 C11 C13 50.5(7) . . . . ?
C14 P1 C11 C13 61.8(5) . . . . ?
N1 P1 C14 C15 -96.0(13) . . . . ?
C1 P1 C14 C15 150.7(12) . . . . ?
C11 P1 C14 C15 31.2(13) . . . . ?
N1 P1 C14 C16 134.3(5) . . . . ?
C1 P1 C14 C16 21.1(6) . . . . ?
C11 P1 C14 C16 -98.4(6) . . . . ?
N1 P1 C14A C16A 59.8(14) . . . . ?
C1 P1 C14A C16A -60.9(12) . . . . ?
C11 P1 C14A C16A -172.9(11) . . . . ?
N1 P1 C14A C15A -70(3) . . . . ?
C1 P1 C14A C15A 170(3) . . . . ?
C11 P1 C14A C15A 58(3) . . . . ?
C26 C21 C22 C23 -53.2(4) . . . . ?
B1 C21 C22 C23 179.0(3) . . . . ?
Li1 C21 C22 C23 104.7(4) . . . . ?
C26 C21 C22 Li1 -157.9(3) . . . . ?
B1 C21 C22 Li1 74.3(3) . . . . ?
C21 C22 C23 C24 55.7(5) . . . . ?
Li1 C22 C23 C24 128.6(4) . . . . ?
C22 C23 C24 C25 -55.3(5) . . . . ?
C23 C24 C25 C26 56.8(5) . . . . ?
C24 C25 C26 C21 -58.6(5) . . . . ?
C22 C21 C26 C25 54.4(4) . . . . ?
B1 C21 C26 C25 -178.5(3) . . . . ?
Li1 C21 C26 C25 -49.8(9) . . . . ?
C36 C31 C32 C33 58.0(6) . . . . ?
B1 C31 C32 C33 -169.3(5) . . . . ?
C36 C31 C32 Li2 -114.9(3) . . . . ?
B1 C31 C32 Li2 17.8(4) . . . . ?
C31 C32 C33 C34 -57.3(8) . . . . ?
Li2 C32 C33 C34 111.2(7) . . . . ?
C32 C33 C34 C35 52.7(8) . . . . ?
C33 C34 C35 C36 -53.4(6) . . . . ?
C34 C35 C36 C31 56.8(5) . . . . ?
C32 C31 C36 C35 -57.3(5) . . . . ?
B1 C31 C36 C35 171.1(3) . . . . ?
N2 P2 C41 C46 -177.9(4) . . . . ?
C54 P2 C41 C46 58.8(4) . . . . ?
C51 P2 C41 C46 -45.3(5) . . . . ?
C51A P2 C41 C46 -63.7(7) . . . . ?
N2 P2 C41 C42 1.1(3) . . . . ?
C54 P2 C41 C42 -122.3(3) . . . . ?
C51 P2 C41 C42 133.7(4) . . . . ?
C51A P2 C41 C42 115.2(6) . . . . ?
C46 C41 C42 C43 -0.6(6) . . . . ?
P2 C41 C42 C43 -179.6(3) . . . . ?
C46 C41 C42 B2 179.7(4) . . . . ?
P2 C41 C42 B2 0.7(4) . . . . ?
C41 C42 C43 C44 0.4(6) . . . . ?
B2 C42 C43 C44 180.0(4) . . . . ?
C42 C43 C44 C45 0.1(7) . . . . ?
C43 C44 C45 C46 -0.4(7) . . . . ?
C44 C45 C46 C41 0.2(7) . . . . ?
C42 C41 C46 C45 0.4(7) . . . . ?
P2 C41 C46 C45 179.1(4) . . . . ?
N2 P2 C51 C53 -70.6(16) . . . . ?
C41 P2 C51 C53 171.3(15) . . . . ?
C54 P2 C51 C53 56.7(15) . . . . ?
N2 P2 C51 C52 59.5(8) . . . . ?
C41 P2 C51 C52 -58.6(7) . . . . ?
C54 P2 C51 C52 -173.2(6) . . . . ?
N2 P2 C54 C56 -43.3(5) . . . . ?
C41 P2 C54 C56 72.9(4) . . . . ?
C51 P2 C54 C56 -177.8(5) . . . . ?
C51A P2 C54 C56 -165.4(6) . . . . ?
N2 P2 C54 C55 -170.1(4) . . . . ?
C41 P2 C54 C55 -54.0(5) . . . . ?
C51 P2 C54 C55 55.3(5) . . . . ?
C51A P2 C54 C55 67.7(6) . . . . ?
C66 C61 C62 C63 -51.9(4) . . . . ?
B2 C61 C62 C63 178.7(3) . . . . ?
Li1 C61 C62 C63 104.8(4) . . . . ?
C66 C61 C62 Li1 -156.7(3) . . . . ?
B2 C61 C62 Li1 73.9(3) . . . . ?
C61 C62 C63 C64 55.0(5) . . . . ?
Li1 C62 C63 C64 128.5(4) . . . . ?
C62 C63 C64 C65 -54.3(5) . . . . ?
C63 C64 C65 C66 54.4(5) . . . . ?
C64 C65 C66 C61 -55.7(5) . . . . ?
C62 C61 C66 C65 52.2(4) . . . . ?
B2 C61 C66 C65 180.0(3) . . . . ?
Li1 C61 C66 C65 -51.5(9) . . . . ?
C76 C71 C72 C73 56.3(5) . . . . ?
B2 C71 C72 C73 -169.4(4) . . . . ?
C76 C71 C72 Li2 -115.9(4) . . . . ?
B2 C71 C72 Li2 18.5(4) . . . . ?
C71 C72 C73 C74 -55.3(7) . . . . ?
Li2 C72 C73 C74 111.6(6) . . . . ?
C72 C73 C74 C75 51.4(7) . . . . ?
C73 C74 C75 C76 -52.4(7) . . . . ?
C74 C75 C76 C71 56.2(7) . . . . ?
C72 C71 C76 C75 -56.4(6) . . . . ?
B2 C71 C76 C75 170.0(4) . . . . ?
C1 C2 B1 C31 121.3(4) . . . . ?
C3 C2 B1 C31 -56.6(5) . . . . ?
C1 C2 B1 N1 -1.0(4) . . . . ?
C3 C2 B1 N1 -178.9(4) . . . . ?
C1 C2 B1 C21 -115.6(4) . . . . ?
C3 C2 B1 C21 66.4(5) . . . . ?
C1 C2 B1 Li1 -44.4(5) . . . . ?
C3 C2 B1 Li1 137.6(4) . . . . ?
C32 C31 B1 C2 -151.3(4) . . . . ?
C36 C31 B1 C2 -24.1(4) . . . . ?
C32 C31 B1 N1 -34.9(5) . . . . ?
C36 C31 B1 N1 92.2(4) . . . . ?
C32 C31 B1 C21 86.0(4) . . . . ?
C36 C31 B1 C21 -146.9(3) . . . . ?
C32 C31 B1 Li1 16.7(4) . . . . ?
C36 C31 B1 Li1 143.9(3) . . . . ?
P1 N1 B1 C2 1.1(3) . . . . ?
Li2 N1 B1 C2 154.6(3) . . . . ?
Li1 N1 B1 C2 -134.5(3) . . . . ?
P1 N1 B1 C31 -119.1(3) . . . . ?
Li2 N1 B1 C31 34.3(4) . . . . ?
Li1 N1 B1 C31 105.2(3) . . . . ?
P1 N1 B1 C21 117.9(3) . . . . ?
Li2 N1 B1 C21 -88.6(3) . . . . ?
Li1 N1 B1 C21 -17.7(3) . . . . ?
P1 N1 B1 Li1 135.7(3) . . . . ?
Li2 N1 B1 Li1 -70.9(3) . . . . ?
C22 C21 B1 C2 53.0(4) . . . . ?
C26 C21 B1 C2 -70.7(4) . . . . ?
Li1 C21 B1 C2 126.8(3) . . . . ?
C22 C21 B1 C31 175.9(3) . . . . ?
C26 C21 B1 C31 52.2(4) . . . . ?
Li1 C21 B1 C31 -110.3(3) . . . . ?
C22 C21 B1 N1 -59.5(4) . . . . ?
C26 C21 B1 N1 176.8(3) . . . . ?
Li1 C21 B1 N1 14.4(3) . . . . ?
C22 C21 B1 Li1 -73.8(3) . . . . ?
C26 C21 B1 Li1 162.4(4) . . . . ?
C43 C42 B2 N2 178.3(3) . . . . ?
C41 C42 B2 N2 -2.1(4) . . . . ?
C43 C42 B2 C61 61.8(5) . . . . ?
C41 C42 B2 C61 -118.6(3) . . . . ?
C43 C42 B2 C71 -60.7(5) . . . . ?
C41 C42 B2 C71 119.0(3) . . . . ?
C43 C42 B2 Li1 135.0(4) . . . . ?
C41 C42 B2 Li1 -45.3(5) . . . . ?
P2 N2 B2 C42 2.7(3) . . . . ?
Li2 N2 B2 C42 153.9(3) . . . . ?
Li1 N2 B2 C42 -135.0(3) . . . . ?
P2 N2 B2 C61 121.3(2) . . . . ?
Li2 N2 B2 C61 -87.6(3) . . . . ?
Li1 N2 B2 C61 -16.4(3) . . . . ?
P2 N2 B2 C71 -116.3(3) . . . . ?
Li2 N2 B2 C71 34.8(4) . . . . ?
Li1 N2 B2 C71 106.0(3) . . . . ?
P2 N2 B2 Li1 137.7(3) . . . . ?
Li2 N2 B2 Li1 -71.2(3) . . . . ?
C66 C61 B2 C42 -71.4(4) . . . . ?
C62 C61 B2 C42 53.5(4) . . . . ?
Li1 C61 B2 C42 127.1(3) . . . . ?
C66 C61 B2 N2 174.6(3) . . . . ?
C62 C61 B2 N2 -60.4(4) . . . . ?
Li1 C61 B2 N2 13.2(3) . . . . ?
C66 C61 B2 C71 50.8(4) . . . . ?
C62 C61 B2 C71 175.7(3) . . . . ?
Li1 C61 B2 C71 -110.7(3) . . . . ?
C66 C61 B2 Li1 161.5(4) . . . . ?
C62 C61 B2 Li1 -73.6(3) . . . . ?
C72 C71 B2 C42 -151.9(4) . . . . ?
C76 C71 B2 C42 -22.5(5) . . . . ?
C72 C71 B2 N2 -36.1(5) . . . . ?
C76 C71 B2 N2 93.3(4) . . . . ?
C72 C71 B2 C61 85.0(4) . . . . ?
C76 C71 B2 C61 -145.6(4) . . . . ?
C72 C71 B2 Li1 15.0(5) . . . . ?
C76 C71 B2 Li1 144.4(4) . . . . ?
